data_7227565
loop_
_publ_author_name
'August Ridenour, J.'
'Carter, Korey P.'
'Cahill, Christopher L.'

_publ_section_title
;
 RE-p-halobenzoic acid--terpyridine complexes, part III: structural and
 supramolecular trends in a series of p-iodobenzoic acid rare-earth hybrid
 materials
;
_journal_issue 8
_journal_name_full CrystEngComm
_journal_page_first 1190
_journal_paper_doi 10.1039/C6CE02356H
_journal_volume 19
_journal_year 2017
_chemical_formula_sum 'C72 H50 I6 N6 O14 Y2'
_chemical_formula_weight 2162.40
_space_group_crystal_system triclinic
_space_group_IT_number 2
_space_group_name_Hall '-P 1'
_space_group_name_H-M_alt 'P -1'
_symmetry_cell_setting triclinic
_symmetry_Int_Tables_number 2
_symmetry_space_group_name_Hall '-P 1'
_symmetry_space_group_name_H-M 'P -1'
_atom_sites_solution_hydrogens mixed
_audit_creation_method SHELXL-2014/7
_audit_update_record
;
2016-11-03 deposited with the CCDC.
2017-01-30 downloaded from the CCDC.
;
_cell_angle_alpha 68.8920(10)
_cell_angle_beta 88.4450(11)
_cell_angle_gamma 72.6910(9)
_cell_formula_units_Z 1
_cell_length_a 11.1808(5)
_cell_length_b 12.8254(5)
_cell_length_c 14.4618(6)
_cell_measurement_reflns_used 27290
_cell_measurement_temperature 293(2)
_cell_measurement_theta_max 57.460
_cell_measurement_theta_min 4.667
_cell_volume 1839.57(13)
_computing_cell_refinement 'SAINT, Bruker-AXS'
_computing_data_collection 'APEX, Bruker-AXS'
_computing_data_reduction 'SAINT, Bruker-AXS'
_computing_molecular_graphics 'WinGX (Farrugia, 2012)'
_computing_publication_material 'Crystal Maker (Palmer, 2009)'
_computing_structure_refinement 'SHELXL-2014/7 (Sheldrick, 2014)'
_computing_structure_solution 'Superflip (Chapuis, 2007)'
_diffrn_ambient_temperature 293(2)
_diffrn_measured_fraction_theta_full 1.000
_diffrn_measured_fraction_theta_max 0.974
_diffrn_measurement_device_type 'Bruker SMART APEXII'
_diffrn_measurement_method 'omega scans'
_diffrn_radiation_probe x-ray
_diffrn_radiation_type MoK\a
_diffrn_radiation_wavelength 0.71073
_diffrn_reflns_av_R_equivalents 0.0223
_diffrn_reflns_av_unetI/netI 0.0285
_diffrn_reflns_Laue_measured_fraction_full 1.000
_diffrn_reflns_Laue_measured_fraction_max 0.974
_diffrn_reflns_limit_h_max 15
_diffrn_reflns_limit_h_min -15
_diffrn_reflns_limit_k_max 17
_diffrn_reflns_limit_k_min -17
_diffrn_reflns_limit_l_max 19
_diffrn_reflns_limit_l_min -20
_diffrn_reflns_number 27289
_diffrn_reflns_point_group_measured_fraction_full 1.000
_diffrn_reflns_point_group_measured_fraction_max 0.974
_diffrn_reflns_theta_full 25.500
_diffrn_reflns_theta_max 29.651
_diffrn_reflns_theta_min 1.515
_diffrn_source 'fine-focused sealed tube'
_diffrn_source_type Siemens
_exptl_absorpt_coefficient_mu 4.154
_exptl_absorpt_correction_T_max 0.7459
_exptl_absorpt_correction_T_min 0.6194
_exptl_absorpt_correction_type multi-scan
_exptl_absorpt_process_details 'SADABS, G. Sheldrick (2015)'
_exptl_crystal_colour Colorless
_exptl_crystal_density_diffrn 1.952
_exptl_crystal_description Plate
_exptl_crystal_F_000 1032
_exptl_crystal_recrystallization_method Hydrothermal
_exptl_crystal_size_max 0.258
_exptl_crystal_size_mid 0.221
_exptl_crystal_size_min 0.210
_refine_diff_density_max 1.998
_refine_diff_density_min -2.166
_refine_diff_density_rms 0.111
_refine_ls_extinction_method none
_refine_ls_goodness_of_fit_ref 1.048
_refine_ls_hydrogen_treatment mixed
_refine_ls_matrix_type full
_refine_ls_number_parameters 469
_refine_ls_number_reflns 10131
_refine_ls_number_restraints 2
_refine_ls_restrained_S_all 1.048
_refine_ls_R_factor_all 0.0711
_refine_ls_R_factor_gt 0.0488
_refine_ls_shift/su_max 0.001
_refine_ls_shift/su_mean 0.000
_refine_ls_structure_factor_coef Fsqd
_refine_ls_weighting_details 'w=1/[\s^2^(Fo^2^)+(0.0782P)^2^+2.2837P] where P=(Fo^2^+2Fc^2^)/3'
_refine_ls_weighting_scheme calc
_refine_ls_wR_factor_gt 0.1372
_refine_ls_wR_factor_ref 0.1508
_reflns_Friedel_coverage 0.000
_reflns_number_gt 7438
_reflns_number_total 10131
_reflns_threshold_expression 'I > 2\s(I)'
_cod_data_source_file c6ce02356h2.cif
_cod_data_source_block Complex_15
_cod_depositor_comments 'Adding full bibliography for 7227558--7227578.cif.'
_cod_database_code 7227565
_shelx_space_group_comment
;
The symmetry employed for this shelxl refinement is uniquely defined
by the following loop, which should always be used as a source of
symmetry information in preference to the above space-group names.
They are only intended as comments.
;
_shelx_estimated_absorpt_t_min 0.414
_shelx_estimated_absorpt_t_max 0.476

loop_
_space_group_symop_operation_xyz
'x, y, z'
'-x, -y, -z'

loop_
_atom_site_label
_atom_site_type_symbol
_atom_site_fract_x
_atom_site_fract_y
_atom_site_fract_z
_atom_site_U_iso_or_equiv
_atom_site_adp_type
_atom_site_occupancy
_atom_site_site_symmetry_order
_atom_site_calc_flag
_atom_site_refinement_flags_posn
_atom_site_refinement_flags_adp
_atom_site_refinement_flags_occupancy
_atom_site_disorder_assembly
_atom_site_disorder_group
C15 C 0.1003(5) 0.7742(5) -0.6605(5) 0.0617(14) Uani 1 1 d . . . . .
H15 H 0.1351 0.6935 -0.6437 0.074 Uiso 1 1 calc R U . . .
C14 C 0.0006(6) 0.8340(7) -0.7319(6) 0.083(2) Uani 1 1 d . . . . .
H14 H -0.0320 0.7940 -0.7620 0.099 Uiso 1 1 calc R U . . .
C13 C -0.0500(6) 0.9516(7) -0.7583(6) 0.085(2) Uani 1 1 d . . . . .
H13 H -0.1142 0.9939 -0.8094 0.102 Uiso 1 1 calc R U . . .
C12 C -0.0052(5) 1.0076(5) -0.7086(5) 0.0753(18) Uani 1 1 d . . . . .
H12 H -0.0413 1.0878 -0.7235 0.090 Uiso 1 1 calc R U . . .
C11 C 0.0953(4) 0.9423(4) -0.6355(4) 0.0483(10) Uani 1 1 d . . . . .
C10 C 0.1446(4) 0.9954(4) -0.5756(3) 0.0432(10) Uani 1 1 d . . . . .
C9 C 0.0785(5) 1.1059(4) -0.5749(4) 0.0566(13) Uani 1 1 d . . . . .
H9 H 0.0032 1.1500 -0.6143 0.068 Uiso 1 1 calc R U . . .
C8 C 0.1269(5) 1.1482(4) -0.5148(5) 0.0632(15) Uani 1 1 d . . . . .
H8 H 0.0832 1.2208 -0.5117 0.076 Uiso 1 1 calc R U . . .
C7 C 0.2395(5) 1.0835(4) -0.4596(4) 0.0562(13) Uani 1 1 d . . . . .
H7 H 0.2739 1.1127 -0.4201 0.067 Uiso 1 1 calc R U . . .
C6 C 0.3026(4) 0.9732(3) -0.4627(3) 0.0408(9) Uani 1 1 d . . . . .
C5 C 0.4272(4) 0.9014(3) -0.4086(3) 0.0379(8) Uani 1 1 d . . . . .
C4 C 0.4925(5) 0.9440(4) -0.3579(4) 0.0498(11) Uani 1 1 d . . . . .
H4 H 0.4564 1.0180 -0.3551 0.060 Uiso 1 1 calc R U . . .
C3 C 0.6100(5) 0.8770(5) -0.3118(4) 0.0534(11) Uani 1 1 d . . . . .
H3 H 0.6538 0.9044 -0.2768 0.064 Uiso 1 1 calc R U . . .
C2 C 0.6619(5) 0.7693(5) -0.3180(4) 0.0531(11) Uani 1 1 d . . . . .
H2 H 0.7420 0.7224 -0.2880 0.064 Uiso 1 1 calc R U . . .
C1 C 0.5923(4) 0.7310(4) -0.3701(4) 0.0482(10) Uani 1 1 d . . . . .
H1 H 0.6277 0.6574 -0.3738 0.058 Uiso 1 1 calc R U . . .
C16 C 0.5141(4) 0.7897(4) -0.6605(3) 0.0394(9) Uani 1 1 d . . . . .
C17 C 0.5894(4) 0.8090(4) -0.7495(3) 0.0390(8) Uani 1 1 d . . . . .
C18 C 0.6920(4) 0.7191(4) -0.7542(4) 0.0503(11) Uani 1 1 d . . . . .
H18 H 0.7160 0.6473 -0.7010 0.060 Uiso 1 1 calc R U . . .
C19 C 0.7590(5) 0.7350(5) -0.8367(4) 0.0594(13) Uani 1 1 d . . . . .
H19 H 0.8258 0.6734 -0.8407 0.071 Uiso 1 1 calc R U . . .
C20 C 0.7261(5) 0.8432(5) -0.9135(4) 0.0571(12) Uani 1 1 d . . . . .
C21 C 0.6260(6) 0.9342(5) -0.9094(4) 0.0613(13) Uani 1 1 d . . . . .
H21 H 0.6057 1.0074 -0.9608 0.074 Uiso 1 1 calc R U . . .
C22 C 0.5555(5) 0.9162(4) -0.8284(4) 0.0523(11) Uani 1 1 d . . . . .
H22 H 0.4850 0.9763 -0.8268 0.063 Uiso 1 1 calc R U . . .
C23 C 0.1916(4) 0.6420(3) -0.3732(3) 0.0383(8) Uani 1 1 d . . . . .
C24 C 0.1027(4) 0.5990(3) -0.3027(3) 0.0404(9) Uani 1 1 d . . . . .
C25 C 0.0246(4) 0.5436(4) -0.3276(4) 0.0486(10) Uani 1 1 d . . . . .
H25 H 0.0307 0.5319 -0.3876 0.058 Uiso 1 1 calc R U . . .
C26 C -0.0608(5) 0.5063(5) -0.2642(4) 0.0554(12) Uani 1 1 d . . . . .
H26 H -0.1115 0.4688 -0.2809 0.067 Uiso 1 1 calc R U . . .
C27 C -0.0708(4) 0.5247(5) -0.1769(4) 0.0553(12) Uani 1 1 d . . . . .
C28 C 0.0043(5) 0.5801(5) -0.1493(4) 0.0593(13) Uani 1 1 d . . . . .
H28 H -0.0032 0.5922 -0.0895 0.071 Uiso 1 1 calc R U . . .
C29 C 0.0912(5) 0.6168(4) -0.2143(4) 0.0502(11) Uani 1 1 d . . . . .
H29 H 0.1421 0.6540 -0.1974 0.060 Uiso 1 1 calc R U . . .
C30 C 0.5572(4) 0.4486(3) -0.3491(3) 0.0321(7) Uani 1 1 d . . . . .
C31 C 0.5635(4) 0.3969(3) -0.2375(3) 0.0351(8) Uani 1 1 d . . . . .
C32 C 0.6470(5) 0.2875(4) -0.1854(3) 0.0464(10) Uani 1 1 d . . . . .
H32 H 0.6968 0.2443 -0.2198 0.056 Uiso 1 1 calc R U . . .
C33 C 0.6572(5) 0.2411(4) -0.0821(4) 0.0536(12) Uani 1 1 d . . . . .
H33 H 0.7142 0.1677 -0.0473 0.064 Uiso 1 1 calc R U . . .
C34 C 0.5821(5) 0.3051(4) -0.0318(3) 0.0491(11) Uani 1 1 d . . . . .
C35 C 0.4940(5) 0.4117(4) -0.0826(4) 0.0508(11) Uani 1 1 d . . . . .
H35 H 0.4406 0.4524 -0.0481 0.061 Uiso 1 1 calc R U . . .
C36 C 0.4855(4) 0.4579(4) -0.1856(3) 0.0427(9) Uani 1 1 d . . . . .
H36 H 0.4269 0.5304 -0.2202 0.051 Uiso 1 1 calc R U . . .
N3 N 0.1496(3) 0.8271(3) -0.6140(3) 0.0463(8) Uani 1 1 d . . . . .
N2 N 0.2546(3) 0.9296(3) -0.5198(3) 0.0369(7) Uani 1 1 d . . . . .
N1 N 0.4777(3) 0.7947(3) -0.4148(3) 0.0404(8) Uani 1 1 d . . . . .
O1 O 0.4020(3) 0.8534(2) -0.6688(2) 0.0436(7) Uani 1 1 d . . . . .
O2 O 0.5636(3) 0.7075(3) -0.5793(2) 0.0497(7) Uani 1 1 d . . . . .
O3 O 0.2395(3) 0.7147(2) -0.3631(2) 0.0420(6) Uani 1 1 d . . . . .
O4 O 0.2148(3) 0.6063(3) -0.4445(3) 0.0502(7) Uani 1 1 d . . . . .
O5 O 0.4841(3) 0.5498(2) -0.3917(2) 0.0427(7) Uani 1 1 d . . . . .
O6 O 0.6281(3) 0.3878(2) -0.3923(2) 0.0417(7) Uani 1 1 d . . . . .
OW1 O 0.8124(5) 0.5763(6) -0.4922(4) 0.0899(16) Uani 1 1 d D . . . .
Y1 Y 0.36059(3) 0.71734(3) -0.50893(3) 0.03153(10) Uani 1 1 d . . . . .
I1 I 0.83006(6) 0.87051(6) -1.03880(4) 0.1093(2) Uani 1 1 d . . . . .
I2 I -0.20490(5) 0.47209(6) -0.08301(4) 0.0992(2) Uani 1 1 d . . . . .
I3A I 0.6194(4) 0.2439(4) 0.1269(2) 0.0677(6) Uani 0.64(3) 1 d . . P A 1
I3B I 0.581(2) 0.2386(5) 0.1179(7) 0.084(3) Uani 0.36(3) 1 d . . P A 2
HW1A H 0.745(5) 0.608(8) -0.526(6) 0.12(3) Uiso 1 1 d D . . . .
HW1B H 0.802(11) 0.518(6) -0.498(9) 0.16(5) Uiso 1 1 d D . . . .

loop_
_atom_site_aniso_label
_atom_site_aniso_U_11
_atom_site_aniso_U_22
_atom_site_aniso_U_33
_atom_site_aniso_U_23
_atom_site_aniso_U_13
_atom_site_aniso_U_12
C15 0.052(3) 0.065(3) 0.071(4) -0.036(3) -0.006(3) -0.007(2)
C14 0.059(3) 0.104(5) 0.088(5) -0.052(4) -0.020(3) -0.005(3)
C13 0.062(4) 0.091(5) 0.080(5) -0.024(4) -0.027(3) 0.001(3)
C12 0.056(3) 0.055(3) 0.080(4) -0.007(3) -0.017(3) 0.012(3)
C11 0.037(2) 0.043(2) 0.048(3) -0.009(2) 0.0029(18) 0.0010(18)
C10 0.038(2) 0.0321(19) 0.047(2) -0.0086(17) 0.0118(18) -0.0013(16)
C9 0.051(3) 0.035(2) 0.064(3) -0.011(2) 0.009(2) 0.0050(19)
C8 0.066(3) 0.033(2) 0.078(4) -0.022(2) 0.022(3) 0.003(2)
C7 0.070(3) 0.035(2) 0.066(3) -0.028(2) 0.022(3) -0.011(2)
C6 0.049(2) 0.0296(18) 0.044(2) -0.0162(17) 0.0177(18) -0.0107(16)
C5 0.048(2) 0.0303(18) 0.036(2) -0.0130(16) 0.0166(17) -0.0134(16)
C4 0.067(3) 0.044(2) 0.047(3) -0.026(2) 0.015(2) -0.020(2)
C3 0.066(3) 0.060(3) 0.048(3) -0.026(2) 0.010(2) -0.032(3)
C2 0.050(3) 0.061(3) 0.053(3) -0.023(2) 0.005(2) -0.021(2)
C1 0.047(2) 0.041(2) 0.058(3) -0.022(2) 0.004(2) -0.0101(19)
C16 0.046(2) 0.0360(19) 0.040(2) -0.0175(17) 0.0109(17) -0.0149(17)
C17 0.044(2) 0.038(2) 0.040(2) -0.0179(17) 0.0090(17) -0.0149(17)
C18 0.046(2) 0.044(2) 0.053(3) -0.014(2) 0.011(2) -0.0075(19)
C19 0.051(3) 0.062(3) 0.056(3) -0.022(3) 0.018(2) -0.004(2)
C20 0.055(3) 0.070(3) 0.049(3) -0.025(3) 0.015(2) -0.020(2)
C21 0.077(4) 0.052(3) 0.048(3) -0.013(2) 0.018(3) -0.018(3)
C22 0.060(3) 0.043(2) 0.050(3) -0.018(2) 0.017(2) -0.009(2)
C23 0.0364(19) 0.0292(18) 0.042(2) -0.0102(16) 0.0037(16) -0.0033(15)
C24 0.037(2) 0.0329(19) 0.042(2) -0.0082(17) 0.0055(17) -0.0058(16)
C25 0.048(2) 0.048(2) 0.051(3) -0.023(2) 0.002(2) -0.010(2)
C26 0.047(3) 0.059(3) 0.066(3) -0.025(3) 0.003(2) -0.021(2)
C27 0.040(2) 0.063(3) 0.054(3) -0.008(2) 0.004(2) -0.018(2)
C28 0.060(3) 0.075(4) 0.047(3) -0.024(3) 0.011(2) -0.024(3)
C29 0.049(2) 0.058(3) 0.049(3) -0.020(2) 0.008(2) -0.023(2)
C30 0.0381(19) 0.0255(16) 0.0326(18) -0.0126(14) -0.0002(15) -0.0073(14)
C31 0.040(2) 0.0300(17) 0.036(2) -0.0144(15) 0.0033(16) -0.0094(15)
C32 0.060(3) 0.034(2) 0.037(2) -0.0147(17) 0.0042(19) -0.0009(18)
C33 0.077(3) 0.034(2) 0.038(2) -0.0073(18) 0.004(2) -0.006(2)
C34 0.068(3) 0.047(2) 0.031(2) -0.0098(18) 0.015(2) -0.021(2)
C35 0.056(3) 0.052(3) 0.044(2) -0.021(2) 0.019(2) -0.012(2)
C36 0.043(2) 0.040(2) 0.041(2) -0.0178(18) 0.0054(18) -0.0041(17)
N3 0.0373(18) 0.0442(19) 0.050(2) -0.0182(17) 0.0000(16) -0.0005(15)
N2 0.0397(17) 0.0260(14) 0.0392(17) -0.0100(13) 0.0120(14) -0.0052(13)
N1 0.0402(18) 0.0334(16) 0.048(2) -0.0192(15) 0.0066(15) -0.0074(14)
O1 0.0467(16) 0.0335(14) 0.0460(17) -0.0151(13) 0.0142(13) -0.0064(12)
O2 0.0460(17) 0.0559(19) 0.0376(16) -0.0116(14) 0.0063(13) -0.0094(14)
O3 0.0455(16) 0.0354(14) 0.0462(16) -0.0178(13) 0.0135(13) -0.0113(12)
O4 0.0532(18) 0.0522(18) 0.0529(19) -0.0270(16) 0.0138(15) -0.0185(15)
O5 0.0505(17) 0.0273(13) 0.0404(16) -0.0114(12) -0.0036(13) 0.0014(12)
O6 0.0510(17) 0.0347(14) 0.0362(15) -0.0184(12) 0.0023(13) -0.0017(12)
OW1 0.067(3) 0.109(4) 0.100(4) -0.065(3) -0.017(3) 0.000(3)
Y1 0.03463(18) 0.02450(16) 0.03145(18) -0.01150(13) 0.00380(13) -0.00206(13)
I1 0.1066(4) 0.1292(5) 0.0722(3) -0.0277(3) 0.0530(3) -0.0238(3)
I2 0.0761(3) 0.1615(5) 0.0690(3) -0.0246(3) 0.0212(2) -0.0730(3)
I3A 0.0946(14) 0.0623(7) 0.0315(4) -0.0065(4) 0.0095(7) -0.0171(6)
I3B 0.149(7) 0.0626(9) 0.0315(13) -0.0103(8) 0.029(2) -0.028(2)

loop_
_atom_type_symbol
_atom_type_description
_atom_type_scat_dispersion_real
_atom_type_scat_dispersion_imag
_atom_type_scat_source
C C 0.0033 0.0016 'International Tables Vol C Tables 4.2.6.8 and 6.1.1.4'
H H 0.0000 0.0000 'International Tables Vol C Tables 4.2.6.8 and 6.1.1.4'
N N 0.0061 0.0033 'International Tables Vol C Tables 4.2.6.8 and 6.1.1.4'
O O 0.0106 0.0060 'International Tables Vol C Tables 4.2.6.8 and 6.1.1.4'
Y Y -2.7962 3.5667 'International Tables Vol C Tables 4.2.6.8 and 6.1.1.4'
I I -0.4742 1.8119 'International Tables Vol C Tables 4.2.6.8 and 6.1.1.4'

loop_
_geom_angle_atom_site_label_1
_geom_angle_atom_site_label_2
_geom_angle_atom_site_label_3
_geom_angle
_geom_angle_site_symmetry_1
_geom_angle_site_symmetry_3
N3 C15 C14 122.6(6) . .
N3 C15 H15 118.7 . .
C14 C15 H15 118.7 . .
C13 C14 C15 119.5(6) . .
C13 C14 H14 120.2 . .
C15 C14 H14 120.2 . .
C14 C13 C12 119.1(6) . .
C14 C13 H13 120.4 . .
C12 C13 H13 120.4 . .
C13 C12 C11 119.0(6) . .
C13 C12 H12 120.5 . .
C11 C12 H12 120.5 . .
N3 C11 C12 121.4(5) . .
N3 C11 C10 116.6(4) . .
C12 C11 C10 122.0(5) . .
N2 C10 C9 122.1(5) . .
N2 C10 C11 116.4(4) . .
C9 C10 C11 121.5(4) . .
C8 C9 C10 118.6(5) . .
C8 C9 H9 120.7 . .
C10 C9 H9 120.7 . .
C7 C8 C9 119.8(4) . .
C7 C8 H8 120.1 . .
C9 C8 H8 120.1 . .
C8 C7 C6 119.6(5) . .
C8 C7 H7 120.2 . .
C6 C7 H7 120.2 . .
N2 C6 C7 121.1(4) . .
N2 C6 C5 116.6(3) . .
C7 C6 C5 122.2(4) . .
N1 C5 C4 121.4(4) . .
N1 C5 C6 117.1(4) . .
C4 C5 C6 121.5(4) . .
C3 C4 C5 120.0(4) . .
C3 C4 H4 120.0 . .
C5 C4 H4 120.0 . .
C2 C3 C4 119.0(5) . .
C2 C3 H3 120.5 . .
C4 C3 H3 120.5 . .
C3 C2 C1 118.6(5) . .
C3 C2 H2 120.7 . .
C1 C2 H2 120.7 . .
N1 C1 C2 123.2(4) . .
N1 C1 H1 118.4 . .
C2 C1 H1 118.4 . .
O1 C16 O2 121.1(4) . .
O1 C16 C17 119.6(4) . .
O2 C16 C17 119.2(4) . .
O1 C16 Y1 61.7(2) . .
O2 C16 Y1 60.6(2) . .
C17 C16 Y1 167.2(3) . .
C18 C17 C22 119.3(4) . .
C18 C17 C16 120.3(4) . .
C22 C17 C16 120.4(4) . .
C19 C18 C17 120.6(5) . .
C19 C18 H18 119.7 . .
C17 C18 H18 119.7 . .
C18 C19 C20 119.4(5) . .
C18 C19 H19 120.3 . .
C20 C19 H19 120.3 . .
C21 C20 C19 120.9(5) . .
C21 C20 I1 119.2(4) . .
C19 C20 I1 119.9(4) . .
C20 C21 C22 119.5(5) . .
C20 C21 H21 120.2 . .
C22 C21 H21 120.2 . .
C21 C22 C17 120.2(5) . .
C21 C22 H22 119.9 . .
C17 C22 H22 119.9 . .
O3 C23 O4 121.3(4) . .
O3 C23 C24 120.2(4) . .
O4 C23 C24 118.5(4) . .
O3 C23 Y1 61.6(2) . .
O4 C23 Y1 59.7(2) . .
C24 C23 Y1 178.1(3) . .
C29 C24 C25 118.8(4) . .
C29 C24 C23 121.1(4) . .
C25 C24 C23 120.1(4) . .
C26 C25 C24 120.7(5) . .
C26 C25 H25 119.7 . .
C24 C25 H25 119.7 . .
C27 C26 C25 119.7(5) . .
C27 C26 H26 120.2 . .
C25 C26 H26 120.2 . .
C26 C27 C28 121.7(5) . .
C26 C27 I2 119.3(4) . .
C28 C27 I2 119.1(4) . .
C27 C28 C29 118.0(5) . .
C27 C28 H28 121.0 . .
C29 C28 H28 121.0 . .
C24 C29 C28 121.2(5) . .
C24 C29 H29 119.4 . .
C28 C29 H29 119.4 . .
O5 C30 O6 124.9(4) . .
O5 C30 C31 117.3(3) . .
O6 C30 C31 117.7(3) . .
C32 C31 C36 119.1(4) . .
C32 C31 C30 120.3(4) . .
C36 C31 C30 120.6(3) . .
C31 C32 C33 120.7(4) . .
C31 C32 H32 119.7 . .
C33 C32 H32 119.7 . .
C34 C33 C32 119.2(4) . .
C34 C33 H33 120.4 . .
C32 C33 H33 120.4 . .
C35 C34 C33 120.8(4) . .
C35 C34 I3B 117.1(5) . .
C33 C34 I3B 121.6(5) . .
C35 C34 I3A 120.6(4) . .
C33 C34 I3A 118.3(4) . .
C34 C35 C36 119.5(4) . .
C34 C35 H35 120.3 . .
C36 C35 H35 120.3 . .
C35 C36 C31 120.5(4) . .
C35 C36 H36 119.7 . .
C31 C36 H36 119.7 . .
C15 N3 C11 118.2(4) . .
C15 N3 Y1 120.0(3) . .
C11 N3 Y1 121.2(3) . .
C6 N2 C10 118.7(3) . .
C6 N2 Y1 120.1(3) . .
C10 N2 Y1 120.9(3) . .
C1 N1 C5 117.8(4) . .
C1 N1 Y1 120.5(3) . .
C5 N1 Y1 121.6(3) . .
C16 O1 Y1 91.7(2) . .
C16 O2 Y1 92.7(3) . .
C23 O3 Y1 91.8(2) . .
C23 O4 Y1 93.6(3) . .
C30 O5 Y1 162.9(3) . .
C30 O6 Y1 146.0(3) . 2_664
HW1A OW1 HW1B 81(9) . .
O5 Y1 O6 87.20(10) . 2_664
O5 Y1 O4 77.23(12) . .
O6 Y1 O4 76.02(11) 2_664 .
O5 Y1 O2 80.09(11) . .
O6 Y1 O2 74.74(12) 2_664 .
O4 Y1 O2 143.57(11) . .
O5 Y1 O3 79.77(11) . .
O6 Y1 O3 129.19(11) 2_664 .
O4 Y1 O3 53.26(10) . .
O2 Y1 O3 147.48(11) . .
O5 Y1 O1 132.95(11) . .
O6 Y1 O1 78.83(10) 2_664 .
O4 Y1 O1 139.23(12) . .
O2 Y1 O1 52.93(10) . .
O3 Y1 O1 141.82(9) . .
O5 Y1 N1 77.74(11) . .
O6 Y1 N1 147.18(11) 2_664 .
O4 Y1 N1 127.14(12) . .
O2 Y1 N1 74.03(11) . .
O3 Y1 N1 76.91(11) . .
O1 Y1 N1 90.28(11) . .
O5 Y1 N3 147.81(13) . .
O6 Y1 N3 79.33(11) 2_664 .
O4 Y1 N3 71.21(13) . .
O2 Y1 N3 123.13(12) . .
O3 Y1 N3 86.32(12) . .
O1 Y1 N3 72.98(12) . .
N1 Y1 N3 127.13(12) . .
O5 Y1 N2 135.44(11) . .
O6 Y1 N2 137.35(11) 2_664 .
O4 Y1 N2 108.09(11) . .
O2 Y1 N2 108.09(11) . .
O3 Y1 N2 70.70(10) . .
O1 Y1 N2 71.37(10) . .
N1 Y1 N2 63.79(11) . .
N3 Y1 N2 63.35(12) . .
O5 Y1 C23 76.52(11) . .
O6 Y1 C23 102.66(12) 2_664 .
O4 Y1 C23 26.71(11) . .
O2 Y1 C23 156.58(11) . .
O3 Y1 C23 26.56(11) . .
O1 Y1 C23 150.30(11) . .
N1 Y1 C23 101.91(12) . .
N3 Y1 C23 78.13(12) . .
N2 Y1 C23 89.73(11) . .
O5 Y1 C16 106.40(12) . .
O6 Y1 C16 72.13(12) 2_664 .
O4 Y1 C16 147.65(11) . .
O2 Y1 C16 26.68(12) . .
O3 Y1 C16 158.56(11) . .
O1 Y1 C16 26.58(11) . .
N1 Y1 C16 84.28(12) . .
N3 Y1 C16 97.13(13) . .
N2 Y1 C16 91.87(11) . .
C23 Y1 C16 173.67(12) . .

loop_
_geom_bond_atom_site_label_1
_geom_bond_atom_site_label_2
_geom_bond_distance
_geom_bond_site_symmetry_2
C15 N3 1.337(7) .
C15 C14 1.372(8) .
C15 H15 0.9300 .
C14 C13 1.352(10) .
C14 H14 0.9300 .
C13 C12 1.375(10) .
C13 H13 0.9300 .
C12 C11 1.396(7) .
C12 H12 0.9300 .
C11 N3 1.339(6) .
C11 C10 1.481(7) .
C10 N2 1.349(5) .
C10 C9 1.394(6) .
C9 C8 1.371(8) .
C9 H9 0.9300 .
C8 C7 1.367(8) .
C8 H8 0.9300 .
C7 C6 1.397(6) .
C7 H7 0.9300 .
C6 N2 1.349(6) .
C6 C5 1.475(6) .
C5 N1 1.351(5) .
C5 C4 1.387(6) .
C4 C3 1.368(8) .
C4 H4 0.9300 .
C3 C2 1.365(7) .
C3 H3 0.9300 .
C2 C1 1.392(7) .
C2 H2 0.9300 .
C1 N1 1.330(6) .
C1 H1 0.9300 .
C16 O1 1.257(5) .
C16 O2 1.263(5) .
C16 C17 1.504(6) .
C16 Y1 2.809(4) .
C17 C18 1.383(6) .
C17 C22 1.386(6) .
C18 C19 1.377(7) .
C18 H18 0.9300 .
C19 C20 1.380(8) .
C19 H19 0.9300 .
C20 C21 1.374(8) .
C20 I1 2.104(5) .
C21 C22 1.382(7) .
C21 H21 0.9300 .
C22 H22 0.9300 .
C23 O3 1.256(5) .
C23 O4 1.264(5) .
C23 C24 1.482(6) .
C23 Y1 2.807(4) .
C24 C29 1.374(7) .
C24 C25 1.404(6) .
C25 C26 1.375(7) .
C25 H25 0.9300 .
C26 C27 1.362(8) .
C26 H26 0.9300 .
C27 C28 1.394(8) .
C27 I2 2.092(5) .
C28 C29 1.397(7) .
C28 H28 0.9300 .
C29 H29 0.9300 .
C30 O5 1.246(4) .
C30 O6 1.258(4) .
C30 C31 1.502(5) .
C31 C32 1.381(6) .
C31 C36 1.385(5) .
C32 C33 1.388(6) .
C32 H32 0.9300 .
C33 C34 1.377(7) .
C33 H33 0.9300 .
C34 C35 1.376(7) .
C34 I3B 2.021(8) .
C34 I3A 2.149(6) .
C35 C36 1.384(6) .
C35 H35 0.9300 .
C36 H36 0.9300 .
N3 Y1 2.556(4) .
N2 Y1 2.573(3) .
N1 Y1 2.528(4) .
O1 Y1 2.475(3) .
O2 Y1 2.450(3) .
O3 Y1 2.471(3) .
O4 Y1 2.428(3) .
O5 Y1 2.266(3) .
O6 Y1 2.269(3) 2_664
OW1 HW1A 0.822(10) .
OW1 HW1B 0.822(10) .
Y1 O6 2.269(3) 2_664
